data_1574763
loop_
_publ_author_name
'Faltejsek, Jan'
'Urbanovsk&#xfd;, Peter'
'Kub&#xed;&#x10d;ek, Vojt&#x11b;ch'
'Havl&#xed;&#x10d;kov&#xe1;, Jana'
'C&#xed;sa&#x159;ov&#xe1;, Ivana'
'Kotek, Jan'
'Hermann, Petr'

_publ_section_title
;
 Extraordinary kinetic inertness of lanthanide(iii) complexes of
 pyridine-rigidified 18-membered hexaazamacrocycles with four acetate
 pendant arms.
;
_journal_issue 27
_journal_name_full 'Chemical science'
_journal_page_first 12558
_journal_page_last 12567
_journal_paper_doi 10.1039/d5sc01893e
_journal_volume 16
_journal_year 2025
_chemical_formula_moiety 'C26 H38 Eu N6 Na O12, 9.5(H2 O)'
_chemical_formula_sum 'C26 H57 Eu N6 Na O21.5'
_chemical_formula_weight 972.72
_space_group_crystal_system triclinic
_space_group_IT_number 2
_space_group_name_Hall '-P 1'
_space_group_name_H-M_alt 'P -1'
_atom_sites_solution_hydrogens mixed
_atom_sites_solution_primary direct
_atom_sites_solution_secondary difmap
_audit_creation_method SHELXL-2017/1
_audit_update_record
;
2025-02-10 deposited with the CCDC.	2025-05-30 downloaded from the CCDC.
;
_cell_angle_alpha 71.824(3)
_cell_angle_beta 84.744(3)
_cell_angle_gamma 85.628(3)
_cell_formula_units_Z 2
_cell_length_a 9.8498(8)
_cell_length_b 14.4593(10)
_cell_length_c 15.2054(13)
_cell_measurement_reflns_used 9588
_cell_measurement_temperature 150(2)
_cell_measurement_theta_max 27.5538
_cell_measurement_theta_min 2.7601
_cell_volume 2046.3(3)
_computing_cell_refinement 'SAINT V8.40B (Bruker AXS LLC, 2019)'
_computing_data_collection 'Bruker Instrument Service vV6.2.16'
_computing_data_reduction 'SAINT V8.40B (Bruker AXS LLC, 2019)'
_computing_structure_refinement 'SHELXL-2017/1 (Sheldrick, 2017)'
_computing_structure_solution 'XT, VERSION 2018/2'
_diffrn_ambient_temperature 150(2)
_diffrn_detector_area_resol_mean 7.3910
_diffrn_measured_fraction_theta_full 0.999
_diffrn_measured_fraction_theta_max 0.991
_diffrn_measurement_device 'Bruker D8 VENTURE'
_diffrn_measurement_method '\f and \w scans'
_diffrn_radiation_type MoK\a
_diffrn_radiation_wavelength 0.71073
_diffrn_reflns_av_R_equivalents 0.0379
_diffrn_reflns_av_unetI/netI 0.0142
_diffrn_reflns_Laue_measured_fraction_full 0.999
_diffrn_reflns_Laue_measured_fraction_max 0.991
_diffrn_reflns_limit_h_max 12
_diffrn_reflns_limit_h_min -12
_diffrn_reflns_limit_k_max 18
_diffrn_reflns_limit_k_min -18
_diffrn_reflns_limit_l_max 19
_diffrn_reflns_limit_l_min -19
_diffrn_reflns_number 154785
_diffrn_reflns_point_group_measured_fraction_full 0.999
_diffrn_reflns_point_group_measured_fraction_max 0.991
_diffrn_reflns_theta_full 25.242
_diffrn_reflns_theta_max 27.662
_diffrn_reflns_theta_min 2.429
_diffrn_source 'microfocus sealed tube'
_exptl_absorpt_coefficient_mu 1.629
_exptl_absorpt_correction_T_max 0.86
_exptl_absorpt_correction_T_min 0.69
_exptl_absorpt_correction_type multi-scan
_exptl_absorpt_process_details
;
Krause, L., Herbst-Irmer, R., Sheldrick, G. M., Stalke, D. (2015).
"Comparison of silver and molybdenum microfocus X-ray sources for
single-crystal structure determination"
J. Appl. Cryst. 48, 3-10.
doi:10.1107/S1600576714022985
;
_exptl_crystal_colour colourless
_exptl_crystal_density_diffrn 1.579
_exptl_crystal_description prism
_exptl_crystal_F_000 1002
_exptl_crystal_size_max 0.430
_exptl_crystal_size_mid 0.233
_exptl_crystal_size_min 0.097
_refine_diff_density_max 3.248
_refine_diff_density_min -1.012
_refine_diff_density_rms 0.130
_refine_ls_extinction_method none
_refine_ls_goodness_of_fit_ref 1.046
_refine_ls_hydrogen_treatment constr
_refine_ls_matrix_type full
_refine_ls_number_parameters 520
_refine_ls_number_reflns 9459
_refine_ls_number_restraints 42
_refine_ls_restrained_S_all 1.056
_refine_ls_R_factor_all 0.0410
_refine_ls_R_factor_gt 0.0397
_refine_ls_shift/su_max 0.002
_refine_ls_shift/su_mean 0.000
_refine_ls_structure_factor_coef Fsqd
_refine_ls_weighting_details 'w=1/[\s^2^(Fo^2^)+(0.0583P)^2^+7.8873P] where P=(Fo^2^+2Fc^2^)/3'
_refine_ls_weighting_scheme calc
_refine_ls_wR_factor_gt 0.1084
_refine_ls_wR_factor_ref 0.1103
_reflns_Friedel_coverage 0.000
_reflns_number_gt 9120
_reflns_number_total 9459
_reflns_threshold_expression 'I > 2\s(I)'
_cod_data_source_file d5sc01893e2.cif
_cod_data_source_block haf12eu_11ph9_15
_cod_depositor_comments
;
The following automatic conversions were performed:

data item '_exptl_absorpt_correction_type' value 'Multi-Scan' was
changed to 'multi-scan' in accordance with the
/home/data/users/saulius/crontab/automatic-downloads/rss-feeds/RSC/lib/dictionaries/cif_core.dic
dictionary named 'cif_core.dic' version 2.4.2 last updated on
2011-04-26.

Automatic conversion script
Id: cif_fix_values 8170 2020-07-09 18:12:32Z antanas 

 Adding full bibliography for 1574757--1574764.cif.
;
_cod_original_formula_sum 'C26 H57 Eu N6 Na O21.50'
_cod_database_code 1574763
_shelx_shelxl_version_number 2017/1
_shelx_space_group_comment
;
The symmetry employed for this shelxl refinement is uniquely defined
by the following loop, which should always be used as a source of
symmetry information in preference to the above space-group names.
They are only intended as comments.
;
_shelx_estimated_absorpt_t_min 0.541
_shelx_estimated_absorpt_t_max 0.858

loop_
_space_group_symop_operation_xyz
'x, y, z'
'-x, -y, -z'

loop_
_atom_site_label
_atom_site_type_symbol
_atom_site_fract_x
_atom_site_fract_y
_atom_site_fract_z
_atom_site_U_iso_or_equiv
_atom_site_adp_type
_atom_site_occupancy
_atom_site_site_symmetry_order
_atom_site_calc_flag
_atom_site_refinement_flags_posn
_atom_site_refinement_flags_adp
_atom_site_refinement_flags_occupancy
_atom_site_disorder_assembly
_atom_site_disorder_group
Eu1 Eu 0.78421(2) 0.25476(2) 0.27439(2) 0.02053(7) Uani 1 1 d . . . . .
N1 N 0.7075(3) 0.0873(2) 0.3807(2) 0.0280(7) Uani 1 1 d . . . . .
C2 C 0.7446(4) 0.0537(3) 0.4684(3) 0.0313(8) Uani 1 1 d . . . . .
C3 C 0.8366(4) 0.1137(3) 0.4999(3) 0.0333(8) Uani 1 1 d . . . . .
H31 H 0.817476 0.101982 0.567505 0.040 Uiso 1 1 calc R U . . .
H32 H 0.932598 0.091669 0.489418 0.040 Uiso 1 1 calc R U . . .
N4 N 0.8204(3) 0.2195(2) 0.4520(2) 0.0257(6) Uani 1 1 d . . . . .
C5 C 0.9394(4) 0.2687(3) 0.4678(3) 0.0291(8) Uani 1 1 d . . . . .
H51 H 0.966195 0.237203 0.531983 0.035 Uiso 1 1 calc R U . . .
H52 H 0.912507 0.337781 0.461207 0.035 Uiso 1 1 calc R U . . .
C6 C 1.0598(4) 0.2639(3) 0.4005(3) 0.0318(8) Uani 1 1 d . . . . .
H61 H 1.134942 0.299560 0.411829 0.038 Uiso 1 1 calc R U . . .
H62 H 1.092321 0.195059 0.411400 0.038 Uiso 1 1 calc R U . . .
N7 N 1.0249(3) 0.3066(2) 0.3025(2) 0.0266(6) Uani 1 1 d . . . . .
C8 C 1.0332(4) 0.4134(3) 0.2737(3) 0.0289(8) Uani 1 1 d . . . . .
H81 H 1.130325 0.429489 0.266012 0.035 Uiso 1 1 calc R U . . .
H82 H 0.987962 0.438235 0.323318 0.035 Uiso 1 1 calc R U . . .
C9 C 0.9676(4) 0.4639(3) 0.1845(3) 0.0263(7) Uani 1 1 d . . . . .
N10 N 0.8604(3) 0.4228(2) 0.1656(2) 0.0229(6) Uani 1 1 d . . . . .
C11 C 0.7938(4) 0.4704(3) 0.0897(3) 0.0264(7) Uani 1 1 d . . . . .
C12 C 0.6798(4) 0.4201(3) 0.0664(3) 0.0292(8) Uani 1 1 d . . . . .
H121 H 0.613042 0.470052 0.032200 0.035 Uiso 1 1 calc R U . . .
H122 H 0.717781 0.382128 0.024978 0.035 Uiso 1 1 calc R U . . .
N13 N 0.6086(3) 0.3543(2) 0.1493(2) 0.0249(6) Uani 1 1 d . . . . .
C14 C 0.5234(4) 0.2892(3) 0.1213(3) 0.0314(8) Uani 1 1 d . . . . .
H141 H 0.481118 0.326624 0.063238 0.038 Uiso 1 1 calc R U . . .
H142 H 0.448995 0.266353 0.170028 0.038 Uiso 1 1 calc R U . . .
C15 C 0.6049(4) 0.2021(3) 0.1063(3) 0.0346(9) Uani 1 1 d . . . . .
H151 H 0.543316 0.160329 0.089365 0.042 Uiso 1 1 calc R U . . .
H152 H 0.674318 0.224640 0.053904 0.042 Uiso 1 1 calc R U . . .
N16 N 0.6740(3) 0.1438(3) 0.1903(2) 0.0294(7) Uani 1 1 d . . . . .
C17 C 0.5792(4) 0.0755(3) 0.2552(3) 0.0343(9) Uani 1 1 d . . . . .
H171 H 0.564851 0.022208 0.229526 0.041 Uiso 1 1 calc R U . . .
H172 H 0.489859 0.110364 0.260470 0.041 Uiso 1 1 calc R U . . .
C18 C 0.6304(4) 0.0320(3) 0.3505(3) 0.0321(8) Uani 1 1 d . . . . .
C19 C 0.7047(5) -0.0360(3) 0.5291(3) 0.0374(9) Uani 1 1 d . . . . .
H191 H 0.729107 -0.057116 0.591512 0.045 Uiso 1 1 calc R U . . .
C20 C 0.6287(5) -0.0936(3) 0.4964(4) 0.0431(11) Uani 1 1 d . . . . .
H201 H 0.602454 -0.155719 0.535664 0.052 Uiso 1 1 calc R U . . .
C21 C 0.5918(5) -0.0596(3) 0.4063(4) 0.0422(11) Uani 1 1 d . . . . .
H211 H 0.540538 -0.098280 0.382519 0.051 Uiso 1 1 calc R U . . .
C22 C 1.0135(4) 0.5530(3) 0.1266(3) 0.0342(9) Uani 1 1 d . . . . .
H221 H 1.091834 0.579317 0.140013 0.041 Uiso 1 1 calc R U . . .
C23 C 0.9437(5) 0.6023(3) 0.0497(3) 0.0375(9) Uani 1 1 d . . . . .
H231 H 0.972281 0.663586 0.009896 0.045 Uiso 1 1 calc R U . . .
C24 C 0.8312(5) 0.5612(3) 0.0315(3) 0.0341(9) Uani 1 1 d . . . . .
H241 H 0.780163 0.594632 -0.020208 0.041 Uiso 1 1 calc R U . . .
C30 C 0.6964(4) 0.2624(3) 0.4892(3) 0.0266(7) Uani 1 1 d . . . . .
H301 H 0.707877 0.261198 0.553523 0.032 Uiso 1 1 calc R U . . .
H302 H 0.617175 0.223733 0.490268 0.032 Uiso 1 1 calc R U . . .
C31 C 0.6706(3) 0.3673(3) 0.4284(2) 0.0216(6) Uani 1 1 d . . . . .
O311 O 0.7244(2) 0.38863(18) 0.34479(17) 0.0228(5) Uani 1 1 d . . . . .
O312 O 0.5999(3) 0.4243(2) 0.46137(18) 0.0277(5) Uani 1 1 d . . . . .
C40 C 1.1230(4) 0.2642(3) 0.2447(3) 0.0325(8) Uani 1 1 d . . . . .
H401 H 1.217218 0.271700 0.258187 0.039 Uiso 1 1 calc R U . . .
H402 H 1.112229 0.299283 0.178277 0.039 Uiso 1 1 calc R U . . .
C41 C 1.0994(4) 0.1568(3) 0.2642(3) 0.0344(9) Uani 1 1 d . . . . .
O411 O 0.9825(3) 0.1279(2) 0.3008(2) 0.0338(6) Uani 1 1 d . . . . .
O412 O 1.1959(3) 0.1044(3) 0.2428(3) 0.0451(8) Uani 1 1 d . . . . .
C50 C 0.5181(4) 0.4094(3) 0.2000(2) 0.0259(7) Uani 1 1 d . . . . .
H501 H 0.437132 0.437282 0.164735 0.031 Uiso 1 1 calc R U . . .
H502 H 0.567056 0.463735 0.206922 0.031 Uiso 1 1 calc R U . . .
C51 C 0.4727(3) 0.3411(3) 0.2961(2) 0.0236(7) Uani 1 1 d . . . . .
O511 O 0.5389(3) 0.2608(2) 0.32462(18) 0.0261(5) Uani 1 1 d . . . . .
O512 O 0.3729(3) 0.3699(2) 0.33966(19) 0.0297(6) Uani 1 1 d . . . . .
C60 C 0.7928(4) 0.0897(3) 0.1593(3) 0.0349(9) Uani 1 1 d . . . . .
H601 H 0.764400 0.056739 0.116382 0.042 Uiso 1 1 calc R U . . .
H602 H 0.829758 0.039434 0.213469 0.042 Uiso 1 1 calc R U . . .
C61 C 0.9023(4) 0.1613(3) 0.1102(3) 0.0334(9) Uani 1 1 d . . . . .
O611 O 0.8984(3) 0.2409(2) 0.12797(19) 0.0283(6) Uani 1 1 d . . . . .
O612 O 0.9890(4) 0.1375(3) 0.0540(3) 0.0493(9) Uani 1 1 d . . . . .
Na1 Na 0.46788(18) 0.40336(13) 0.60470(11) 0.0354(4) Uani 1 1 d . . . . .
O1W O 0.6564(4) 0.4370(3) 0.6760(2) 0.0495(9) Uani 1 1 d . . . . .
H11W H 0.655278 0.408022 0.727049 0.059 Uiso 1 1 d R U . . .
H12W H 0.646623 0.504053 0.670247 0.059 Uiso 1 1 d R U . . .
O2W O 0.2934(3) 0.4120(2) 0.7286(2) 0.0369(7) Uani 1 1 d . . . . .
H21W H 0.219196 0.392785 0.716792 0.044 Uiso 1 1 d R U . . .
H22W H 0.278374 0.475492 0.709136 0.044 Uiso 1 1 d R U . . .
O3W O 0.3074(5) 0.3471(4) 0.5279(3) 0.0714(14) Uani 1 1 d . . . . .
H31W H 0.269974 0.304496 0.556746 0.086 Uiso 1 1 d R U . . .
H32W H 0.331271 0.344196 0.475146 0.086 Uiso 1 1 d R U . . .
O4W O 0.4859(15) 0.2259(6) 0.7113(7) 0.084(3) Uani 0.73(2) 1 d . . P A 1
H41W H 0.517561 0.225354 0.762748 0.100 Uiso 1 1 d R U . . .
H42W H 0.394824 0.210356 0.710747 0.100 Uiso 1 1 d R U . . .
O4V O 0.561(4) 0.2184(19) 0.708(2) 0.084(3) Uani 0.27(2) 1 d . . P A 2
O5W O 0.2571(4) 0.1828(3) 0.0492(3) 0.0580(10) Uani 1 1 d . . . . .
H51W H 0.182116 0.167426 0.044615 0.070 Uiso 1 1 d R U . . .
H52W H 0.277915 0.150625 0.100618 0.070 Uiso 1 1 d R U . . .
O6W O 0.6780(4) 0.3367(4) 0.8649(3) 0.0637(11) Uani 1 1 d . . . . .
H61W H 0.602531 0.315732 0.879036 0.076 Uiso 1 1 d R U . . .
H62W H 0.746672 0.289849 0.873903 0.076 Uiso 1 1 d R U . . .
O7W O 0.4056(4) 0.2928(3) 0.8880(3) 0.0636(11) Uani 1 1 d . . . . .
H71W H 0.357726 0.260064 0.934040 0.076 Uiso 1 1 d R U . . .
H72W H 0.364030 0.339763 0.844940 0.076 Uiso 1 1 d R U . . .
O8W O 0.2141(7) 0.2000(4) 0.6726(4) 0.102(2) Uani 1 1 d . U . . .
H81W H 0.170778 0.147781 0.674247 0.123 Uiso 1 1 d R U . . .
H82W H 0.142874 0.242581 0.682152 0.123 Uiso 1 1 d R U . . .
O9W O 0.0336(8) 0.0715(5) 0.6714(6) 0.122(2) Uani 1 1 d . U . . .
H91W H -0.052258 0.088227 0.699236 0.147 Uiso 1 1 d R U . . .
H92W H 0.062637 0.008427 0.661328 0.147 Uiso 1 1 d R U . . .
O10W O 0.0435(8) 0.3357(6) 0.7071(7) 0.136(3) Uani 1 1 d . U . . .
O11W O 0.7113(17) 0.0901(9) 0.7358(10) 0.091(3) Uani 0.527(14) 1 d . U P B 1
O11V O 0.7896(19) 0.1004(10) 0.7470(11) 0.091(3) Uani 0.473(14) 1 d . U P B 2
O12W O 0.8855(11) 0.4635(7) 0.5564(7) 0.117(3) Uani 0.828(17) 1 d . U P C 1
O12V O 0.969(6) 0.482(4) 0.530(3) 0.117(3) Uani 0.172(17) 1 d . U P C 2
O13W O 0.8798(14) 0.2086(10) 0.8616(10) 0.054(3) Uiso 0.3 1 d . . P D 1
O13V O 0.803(2) 0.1386(15) 0.9053(14) 0.075(5) Uiso 0.25 1 d . . P E 2
O13U O 0.9570(19) 0.0521(13) 0.9351(13) 0.065(4) Uiso 0.25 1 d . . P F 3
O13T O 0.865(2) 0.2048(15) 0.8003(15) 0.057(5) Uiso 0.2 1 d . . P G 4
O14W O 0.6319(12) -0.0104(9) 0.9925(8) 0.087(3) Uiso 0.5 1 d . . P . .

loop_
_atom_site_aniso_label
_atom_site_aniso_U_11
_atom_site_aniso_U_22
_atom_site_aniso_U_33
_atom_site_aniso_U_23
_atom_site_aniso_U_13
_atom_site_aniso_U_12
Eu1 0.01527(9) 0.02574(10) 0.02397(10) -0.01295(7) 0.00473(6) -0.00668(6)
N1 0.0241(15) 0.0270(15) 0.0340(17) -0.0128(13) 0.0067(13) -0.0050(12)
C2 0.0278(19) 0.0260(18) 0.038(2) -0.0106(16) 0.0097(16) 0.0001(14)
C3 0.037(2) 0.0287(19) 0.033(2) -0.0069(16) -0.0046(16) 0.0006(16)
N4 0.0213(14) 0.0281(15) 0.0297(15) -0.0123(13) 0.0006(12) -0.0020(12)
C5 0.0248(18) 0.037(2) 0.0303(18) -0.0165(16) -0.0054(14) -0.0022(15)
C6 0.0183(16) 0.042(2) 0.040(2) -0.0195(18) -0.0074(15) -0.0002(15)
N7 0.0171(14) 0.0340(16) 0.0328(16) -0.0166(13) 0.0022(12) -0.0041(12)
C8 0.0193(16) 0.037(2) 0.036(2) -0.0189(16) 0.0018(14) -0.0114(14)
C9 0.0201(16) 0.0335(19) 0.0309(18) -0.0191(15) 0.0091(13) -0.0090(14)
N10 0.0178(13) 0.0294(15) 0.0245(14) -0.0137(12) 0.0052(11) -0.0051(11)
C11 0.0226(17) 0.0342(19) 0.0234(16) -0.0121(14) 0.0088(13) -0.0064(14)
C12 0.0251(18) 0.043(2) 0.0196(16) -0.0099(15) 0.0024(13) -0.0078(15)
N13 0.0181(13) 0.0387(17) 0.0218(14) -0.0145(13) 0.0028(11) -0.0088(12)
C14 0.0206(17) 0.052(2) 0.0288(18) -0.0215(17) 0.0027(14) -0.0130(16)
C15 0.0275(19) 0.054(3) 0.0320(19) -0.0256(19) 0.0083(15) -0.0185(18)
N16 0.0238(15) 0.0372(17) 0.0336(17) -0.0206(14) 0.0118(13) -0.0147(13)
C17 0.0280(19) 0.040(2) 0.042(2) -0.0221(18) 0.0121(16) -0.0201(17)
C18 0.0288(19) 0.0316(19) 0.039(2) -0.0174(17) 0.0152(16) -0.0122(15)
C19 0.037(2) 0.029(2) 0.039(2) -0.0063(17) 0.0125(18) -0.0002(16)
C20 0.047(3) 0.0244(19) 0.051(3) -0.0070(18) 0.020(2) -0.0088(17)
C21 0.041(2) 0.034(2) 0.055(3) -0.022(2) 0.022(2) -0.0187(18)
C22 0.0274(19) 0.038(2) 0.041(2) -0.0193(18) 0.0145(16) -0.0161(16)
C23 0.036(2) 0.034(2) 0.038(2) -0.0079(17) 0.0166(18) -0.0121(17)
C24 0.035(2) 0.036(2) 0.0273(19) -0.0064(16) 0.0089(16) -0.0054(17)
C30 0.0245(17) 0.0306(18) 0.0264(17) -0.0123(14) 0.0044(13) -0.0038(14)
C31 0.0144(14) 0.0309(17) 0.0238(16) -0.0141(14) 0.0003(12) -0.0057(12)
O311 0.0205(11) 0.0274(12) 0.0231(12) -0.0122(10) 0.0043(9) -0.0053(9)
O312 0.0253(13) 0.0349(14) 0.0270(13) -0.0167(11) 0.0024(10) -0.0003(11)
C40 0.0155(16) 0.043(2) 0.045(2) -0.0238(19) 0.0044(15) -0.0046(15)
C41 0.0255(19) 0.044(2) 0.039(2) -0.0217(18) -0.0005(16) 0.0001(16)
O411 0.0266(14) 0.0355(15) 0.0428(16) -0.0179(13) 0.0026(12) -0.0039(11)
O412 0.0318(16) 0.052(2) 0.058(2) -0.0300(17) 0.0011(14) 0.0091(14)
C50 0.0193(16) 0.0362(19) 0.0234(16) -0.0112(14) 0.0013(13) -0.0042(14)
C51 0.0162(15) 0.0365(19) 0.0231(16) -0.0150(14) 0.0001(12) -0.0087(13)
O511 0.0207(12) 0.0327(14) 0.0263(12) -0.0110(11) 0.0040(10) -0.0087(10)
O512 0.0190(12) 0.0444(16) 0.0302(13) -0.0187(12) 0.0058(10) -0.0065(11)
C60 0.032(2) 0.036(2) 0.045(2) -0.0273(18) 0.0164(17) -0.0147(16)
C61 0.030(2) 0.038(2) 0.039(2) -0.0239(18) 0.0128(16) -0.0120(16)
O611 0.0241(13) 0.0338(14) 0.0320(14) -0.0177(11) 0.0091(10) -0.0123(11)
O612 0.0404(18) 0.054(2) 0.066(2) -0.0416(18) 0.0302(16) -0.0202(15)
Na1 0.0401(9) 0.0430(9) 0.0288(8) -0.0196(7) 0.0071(7) -0.0132(7)
O1W 0.071(2) 0.0430(18) 0.0394(18) -0.0169(15) -0.0093(17) -0.0081(17)
O2W 0.0390(16) 0.0357(15) 0.0367(15) -0.0120(12) 0.0071(13) -0.0133(13)
O3W 0.077(3) 0.113(4) 0.044(2) -0.048(2) 0.0254(19) -0.061(3)
O4W 0.097(8) 0.065(4) 0.097(5) -0.026(3) -0.042(6) -0.004(5)
O4V 0.097(8) 0.065(4) 0.097(5) -0.026(3) -0.042(6) -0.004(5)
O5W 0.0336(18) 0.068(3) 0.067(3) -0.016(2) 0.0137(17) -0.0139(17)
O6W 0.055(2) 0.088(3) 0.048(2) -0.015(2) -0.0106(18) -0.022(2)
O7W 0.047(2) 0.076(3) 0.054(2) -0.003(2) 0.0094(18) -0.001(2)
O8W 0.133(5) 0.079(3) 0.101(4) -0.044(3) 0.027(4) -0.016(3)
O9W 0.130(5) 0.087(4) 0.166(6) -0.054(4) -0.062(5) 0.022(4)
O10W 0.106(5) 0.152(6) 0.185(7) -0.099(6) 0.020(5) -0.052(5)
O11W 0.113(8) 0.067(4) 0.095(5) -0.022(4) -0.020(6) -0.010(5)
O11V 0.113(8) 0.067(4) 0.095(5) -0.022(4) -0.020(6) -0.010(5)
O12W 0.103(6) 0.144(6) 0.143(6) -0.110(5) 0.033(5) -0.023(5)
O12V 0.103(6) 0.144(6) 0.143(6) -0.110(5) 0.033(5) -0.023(5)

loop_
_atom_type_symbol
_atom_type_description
_atom_type_scat_dispersion_real
_atom_type_scat_dispersion_imag
_atom_type_scat_source
C C 0.0033 0.0016 'International Tables Vol C Tables 4.2.6.8 and 6.1.1.4'
H H 0.0000 0.0000 'International Tables Vol C Tables 4.2.6.8 and 6.1.1.4'
Eu Eu -0.1578 3.6682 'International Tables Vol C Tables 4.2.6.8 and 6.1.1.4'
N N 0.0061 0.0033 'International Tables Vol C Tables 4.2.6.8 and 6.1.1.4'
Na Na 0.0362 0.0249 'International Tables Vol C Tables 4.2.6.8 and 6.1.1.4'
O O 0.0106 0.0060 'International Tables Vol C Tables 4.2.6.8 and 6.1.1.4'

loop_
_geom_angle_atom_site_label_1
_geom_angle_atom_site_label_2
_geom_angle_atom_site_label_3
_geom_angle
_geom_angle_site_symmetry_1
_geom_angle_site_symmetry_3
_geom_angle_publ_flag
O611 Eu1 O511 130.29(9) . . ?
O611 Eu1 O311 136.27(9) . . ?
O511 Eu1 O311 68.49(8) . . ?
O611 Eu1 O411 67.71(10) . . ?
O511 Eu1 O411 137.02(9) . . ?
O311 Eu1 O411 130.17(9) . . ?
O611 Eu1 N1 110.84(10) . . ?
O511 Eu1 N1 68.40(10) . . ?
O311 Eu1 N1 112.89(9) . . ?
O411 Eu1 N1 68.62(10) . . ?
O611 Eu1 N10 68.63(9) . . ?
O511 Eu1 N10 111.53(9) . . ?
O311 Eu1 N10 67.65(9) . . ?
O411 Eu1 N10 111.45(9) . . ?
N1 Eu1 N10 179.29(10) . . ?
O611 Eu1 N4 142.75(10) . . ?
O511 Eu1 N4 84.44(9) . . ?
O311 Eu1 N4 61.78(9) . . ?
O411 Eu1 N4 77.30(10) . . ?
N1 Eu1 N4 65.15(10) . . ?
N10 Eu1 N4 115.56(10) . . ?
O611 Eu1 N7 84.67(9) . . ?
O511 Eu1 N7 142.57(9) . . ?
O311 Eu1 N7 76.50(9) . . ?
O411 Eu1 N7 61.50(10) . . ?
N1 Eu1 N7 116.22(11) . . ?
N10 Eu1 N7 64.29(10) . . ?
N4 Eu1 N7 67.22(10) . . ?
O611 Eu1 N16 61.85(9) . . ?
O511 Eu1 N16 76.15(9) . . ?
O311 Eu1 N16 141.85(9) . . ?
O411 Eu1 N16 85.92(10) . . ?
N1 Eu1 N16 64.15(11) . . ?
N10 Eu1 N16 115.13(10) . . ?
N4 Eu1 N16 129.29(10) . . ?
N7 Eu1 N16 140.84(10) . . ?
O611 Eu1 N13 77.50(9) . . ?
O511 Eu1 N13 61.45(9) . . ?
O311 Eu1 N13 83.89(9) . . ?
O411 Eu1 N13 143.10(10) . . ?
N1 Eu1 N13 115.48(10) . . ?
N10 Eu1 N13 64.01(9) . . ?
N4 Eu1 N13 139.14(9) . . ?
N7 Eu1 N13 128.30(10) . . ?
N16 Eu1 N13 66.54(11) . . ?
O611 Eu1 C51 124.33(9) . . ?
O511 Eu1 C51 20.06(9) . . ?
O311 Eu1 C51 57.48(8) . . ?
O411 Eu1 C51 157.07(9) . . ?
N1 Eu1 C51 88.46(10) . . ?
N10 Eu1 C51 91.48(9) . . ?
N4 Eu1 C51 92.91(9) . . ?
N7 Eu1 C51 133.70(9) . . ?
N16 Eu1 C51 84.46(9) . . ?
N13 Eu1 C51 47.74(9) . . ?
C2 N1 C18 118.7(4) . . ?
C2 N1 Eu1 119.8(3) . . ?
C18 N1 Eu1 121.5(3) . . ?
N1 C2 C19 122.1(4) . . ?
N1 C2 C3 118.2(3) . . ?
C19 C2 C3 119.7(4) . . ?
N4 C3 C2 113.7(3) . . ?
N4 C3 H31 108.8 . . ?
C2 C3 H31 108.8 . . ?
N4 C3 H32 108.8 . . ?
C2 C3 H32 108.8 . . ?
H31 C3 H32 107.7 . . ?
C30 N4 C3 111.1(3) . . ?
C30 N4 C5 107.5(3) . . ?
C3 N4 C5 109.2(3) . . ?
C30 N4 Eu1 104.7(2) . . ?
C3 N4 Eu1 111.3(2) . . ?
C5 N4 Eu1 113.0(2) . . ?
N4 C5 C6 111.9(3) . . ?
N4 C5 H51 109.2 . . ?
C6 C5 H51 109.2 . . ?
N4 C5 H52 109.2 . . ?
C6 C5 H52 109.2 . . ?
H51 C5 H52 107.9 . . ?
N7 C6 C5 112.0(3) . . ?
N7 C6 H61 109.2 . . ?
C5 C6 H61 109.2 . . ?
N7 C6 H62 109.2 . . ?
C5 C6 H62 109.2 . . ?
H61 C6 H62 107.9 . . ?
C8 N7 C40 110.4(3) . . ?
C8 N7 C6 109.8(3) . . ?
C40 N7 C6 107.9(3) . . ?
C8 N7 Eu1 112.0(2) . . ?
C40 N7 Eu1 104.2(2) . . ?
C6 N7 Eu1 112.4(2) . . ?
N7 C8 C9 112.8(3) . . ?
N7 C8 H81 109.0 . . ?
C9 C8 H81 109.0 . . ?
N7 C8 H82 109.0 . . ?
C9 C8 H82 109.0 . . ?
H81 C8 H82 107.8 . . ?
N10 C9 C22 122.0(4) . . ?
N10 C9 C8 117.8(3) . . ?
C22 C9 C8 120.2(3) . . ?
C9 N10 C11 118.8(3) . . ?
C9 N10 Eu1 120.3(3) . . ?
C11 N10 Eu1 120.9(2) . . ?
N10 C11 C24 121.9(4) . . ?
N10 C11 C12 117.9(3) . . ?
C24 C11 C12 120.1(4) . . ?
N13 C12 C11 112.9(3) . . ?
N13 C12 H121 109.0 . . ?
C11 C12 H121 109.0 . . ?
N13 C12 H122 109.0 . . ?
C11 C12 H122 109.0 . . ?
H121 C12 H122 107.8 . . ?
C50 N13 C12 111.4(3) . . ?
C50 N13 C14 107.9(3) . . ?
C12 N13 C14 109.9(3) . . ?
C50 N13 Eu1 103.5(2) . . ?
C12 N13 Eu1 111.5(2) . . ?
C14 N13 Eu1 112.4(2) . . ?
N13 C14 C15 112.4(3) . . ?
N13 C14 H141 109.1 . . ?
C15 C14 H141 109.1 . . ?
N13 C14 H142 109.1 . . ?
C15 C14 H142 109.1 . . ?
H141 C14 H142 107.9 . . ?
N16 C15 C14 111.9(3) . . ?
N16 C15 H151 109.2 . . ?
C14 C15 H151 109.2 . . ?
N16 C15 H152 109.2 . . ?
C14 C15 H152 109.2 . . ?
H151 C15 H152 107.9 . . ?
C17 N16 C60 110.5(3) . . ?
C17 N16 C15 110.4(3) . . ?
C60 N16 C15 107.4(3) . . ?
C17 N16 Eu1 111.4(2) . . ?
C60 N16 Eu1 104.1(2) . . ?
C15 N16 Eu1 112.8(2) . . ?
N16 C17 C18 113.0(3) . . ?
N16 C17 H171 109.0 . . ?
C18 C17 H171 109.0 . . ?
N16 C17 H172 109.0 . . ?
C18 C17 H172 109.0 . . ?
H171 C17 H172 107.8 . . ?
N1 C18 C21 121.9(4) . . ?
N1 C18 C17 117.5(4) . . ?
C21 C18 C17 120.5(4) . . ?
C20 C19 C2 118.7(4) . . ?
C20 C19 H191 120.6 . . ?
C2 C19 H191 120.6 . . ?
C21 C20 C19 119.1(4) . . ?
C21 C20 H201 120.5 . . ?
C19 C20 H201 120.5 . . ?
C20 C21 C18 119.4(4) . . ?
C20 C21 H211 120.3 . . ?
C18 C21 H211 120.3 . . ?
C23 C22 C9 119.1(4) . . ?
C23 C22 H221 120.5 . . ?
C9 C22 H221 120.5 . . ?
C22 C23 C24 119.0(4) . . ?
C22 C23 H231 120.5 . . ?
C24 C23 H231 120.5 . . ?
C23 C24 C11 119.2(4) . . ?
C23 C24 H241 120.4 . . ?
C11 C24 H241 120.4 . . ?
N4 C30 C31 109.6(3) . . ?
N4 C30 H301 109.7 . . ?
C31 C30 H301 109.7 . . ?
N4 C30 H302 109.7 . . ?
C31 C30 H302 109.7 . . ?
H301 C30 H302 108.2 . . ?
O312 C31 O311 125.0(3) . . ?
O312 C31 C30 119.1(3) . . ?
O311 C31 C30 115.9(3) . . ?
C31 O311 Eu1 119.0(2) . . ?
C31 O312 Na1 132.9(3) . . ?
C31 O312 Na1 131.7(2) . 2_666 ?
Na1 O312 Na1 95.25(11) . 2_666 ?
N7 C40 C41 110.3(3) . . ?
N7 C40 H401 109.6 . . ?
C41 C40 H401 109.6 . . ?
N7 C40 H402 109.6 . . ?
C41 C40 H402 109.6 . . ?
H401 C40 H402 108.1 . . ?
O412 C41 O411 125.7(4) . . ?
O412 C41 C40 117.5(4) . . ?
O411 C41 C40 116.8(4) . . ?
C41 O411 Eu1 117.0(3) . . ?
N13 C50 C51 109.5(3) . . ?
N13 C50 H501 109.8 . . ?
C51 C50 H501 109.8 . . ?
N13 C50 H502 109.8 . . ?
C51 C50 H502 109.8 . . ?
H501 C50 H502 108.2 . . ?
O512 C51 O511 125.3(3) . . ?
O512 C51 C50 117.4(3) . . ?
O511 C51 C50 117.3(3) . . ?
O512 C51 Eu1 153.6(2) . . ?
O511 C51 Eu1 42.28(16) . . ?
C50 C51 Eu1 80.16(19) . . ?
C51 O511 Eu1 117.7(2) . . ?
N16 C60 C61 109.0(3) . . ?
N16 C60 H601 109.9 . . ?
C61 C60 H601 109.9 . . ?
N16 C60 H602 109.9 . . ?
C61 C60 H602 109.9 . . ?
H601 C60 H602 108.3 . . ?
O612 C61 O611 124.4(4) . . ?
O612 C61 C60 118.1(4) . . ?
O611 C61 C60 117.5(3) . . ?
C61 O611 Eu1 120.2(2) . . ?
O3W Na1 O312 82.42(12) . . ?
O3W Na1 O1W 169.53(18) . . ?
O312 Na1 O1W 91.83(13) . . ?
O3W Na1 O312 94.88(16) . 2_666 ?
O312 Na1 O312 84.75(11) . 2_666 ?
O1W Na1 O312 93.28(12) . 2_666 ?
O3W Na1 O2W 91.05(13) . . ?
O312 Na1 O2W 165.84(13) . . ?
O1W Na1 O2W 96.40(13) . . ?
O312 Na1 O2W 83.30(11) 2_666 . ?
O3W Na1 O4W 85.5(3) . . ?
O312 Na1 O4W 111.8(3) . . ?
O1W Na1 O4W 88.6(3) . . ?
O312 Na1 O4W 163.3(3) 2_666 . ?
O2W Na1 O4W 80.0(3) . . ?
O3W Na1 O4V 95.1(6) . . ?
O312 Na1 O4V 101.4(8) . . ?
O1W Na1 O4V 77.4(6) . . ?
O312 Na1 O4V 168.9(6) 2_666 . ?
O2W Na1 O4V 91.7(8) . . ?
O3W Na1 Na1 88.30(13) . 2_666 ?
O312 Na1 Na1 43.08(8) . 2_666 ?
O1W Na1 Na1 93.47(11) . 2_666 ?
O312 Na1 Na1 41.67(7) 2_666 2_666 ?
O2W Na1 Na1 124.57(12) . 2_666 ?
O4W Na1 Na1 154.8(3) . 2_666 ?
Na1 O1W H11W 111.5 . . ?
Na1 O1W H12W 106.0 . . ?
H11W O1W H12W 108.9 . . ?
Na1 O2W H21W 107.8 . . ?
Na1 O2W H22W 96.3 . . ?
H21W O2W H22W 101.1 . . ?
Na1 O3W H31W 115.6 . . ?
Na1 O3W H32W 117.2 . . ?
H31W O3W H32W 112.9 . . ?
Na1 O4W H41W 108.7 . . ?
Na1 O4W H42W 98.0 . . ?
H41W O4W H42W 120.1 . . ?
Na1 O4V H41W 92.3 . . ?
H51W O5W H52W 105.9 . . ?
H61W O6W H62W 114.1 . . ?
H71W O7W H72W 118.1 . . ?
H81W O8W H82W 102.5 . . ?
H91W O9W H92W 127.1 . . ?

loop_
_geom_bond_atom_site_label_1
_geom_bond_atom_site_label_2
_geom_bond_distance
_geom_bond_site_symmetry_2
_geom_bond_publ_flag
Eu1 O611 2.459(3) . ?
Eu1 O511 2.470(3) . ?
Eu1 O311 2.499(2) . ?
Eu1 O411 2.545(3) . ?
Eu1 N1 2.581(3) . ?
Eu1 N10 2.597(3) . ?
Eu1 N4 2.640(3) . ?
Eu1 N7 2.649(3) . ?
Eu1 N16 2.681(3) . ?
Eu1 N13 2.683(3) . ?
Eu1 C51 3.251(4) . ?
N1 C2 1.344(6) . ?
N1 C18 1.347(5) . ?
C2 C19 1.398(6) . ?
C2 C3 1.504(6) . ?
C3 N4 1.478(5) . ?
C3 H31 0.9900 . ?
C3 H32 0.9900 . ?
N4 C30 1.474(5) . ?
N4 C5 1.491(5) . ?
C5 C6 1.505(5) . ?
C5 H51 0.9900 . ?
C5 H52 0.9900 . ?
C6 N7 1.487(5) . ?
C6 H61 0.9900 . ?
C6 H62 0.9900 . ?
N7 C8 1.474(5) . ?
N7 C40 1.474(5) . ?
C8 C9 1.503(6) . ?
C8 H81 0.9900 . ?
C8 H82 0.9900 . ?
C9 N10 1.345(5) . ?
C9 C22 1.396(5) . ?
N10 C11 1.346(5) . ?
C11 C24 1.390(6) . ?
C11 C12 1.507(5) . ?
C12 N13 1.476(5) . ?
C12 H121 0.9900 . ?
C12 H122 0.9900 . ?
N13 C50 1.474(5) . ?
N13 C14 1.486(5) . ?
C14 C15 1.508(6) . ?
C14 H141 0.9900 . ?
C14 H142 0.9900 . ?
C15 N16 1.486(6) . ?
C15 H151 0.9900 . ?
C15 H152 0.9900 . ?
N16 C17 1.478(5) . ?
N16 C60 1.481(5) . ?
C17 C18 1.504(6) . ?
C17 H171 0.9900 . ?
C17 H172 0.9900 . ?
C18 C21 1.391(6) . ?
C19 C20 1.386(7) . ?
C19 H191 0.9500 . ?
C20 C21 1.376(8) . ?
C20 H201 0.9500 . ?
C21 H211 0.9500 . ?
C22 C23 1.379(7) . ?
C22 H221 0.9500 . ?
C23 C24 1.385(6) . ?
C23 H231 0.9500 . ?
C24 H241 0.9500 . ?
C30 C31 1.525(5) . ?
C30 H301 0.9900 . ?
C30 H302 0.9900 . ?
C31 O312 1.233(4) . ?
C31 O311 1.285(4) . ?
O312 Na1 2.379(3) . ?
O312 Na1 2.444(3) 2_666 ?
C40 C41 1.520(6) . ?
C40 H401 0.9900 . ?
C40 H402 0.9900 . ?
C41 O412 1.253(5) . ?
C41 O411 1.273(5) . ?
C50 C51 1.535(5) . ?
C50 H501 0.9900 . ?
C50 H502 0.9900 . ?
C51 O512 1.252(4) . ?
C51 O511 1.259(5) . ?
C60 C61 1.527(5) . ?
C60 H601 0.9900 . ?
C60 H602 0.9900 . ?
C61 O612 1.257(5) . ?
C61 O611 1.259(5) . ?
Na1 O3W 2.378(4) . ?
Na1 O1W 2.387(4) . ?
Na1 O2W 2.458(3) . ?
Na1 O4W 2.575(9) . ?
Na1 O4V 2.78(3) . ?
Na1 Na1 3.563(3) 2_666 ?
O1W H11W 0.7578 . ?
O1W H12W 0.9438 . ?
O2W H21W 0.8548 . ?
O2W H22W 0.8775 . ?
O3W H31W 0.7373 . ?
O3W H32W 0.8279 . ?
O4W H41W 0.8651 . ?
O4W H42W 0.9428 . ?
O4V H41W 0.9352 . ?
O5W H51W 0.8026 . ?
O5W H52W 0.8109 . ?
O6W H61W 0.8092 . ?
O6W H62W 0.9080 . ?
O7W H71W 0.8383 . ?
O7W H72W 0.8870 . ?
O8W H81W 0.8872 . ?
O8W H82W 0.9297 . ?
O9W H91W 0.9592 . ?
O9W H92W 0.9883 . ?
O12V O12V 1.07(10) 2_766 ?
